data_1551061
loop_
_publ_author_name
'Toure, Assane'
'Diop, Cheikh Abdoul Khadir'
'Diop, Libasse'
'Plasseraud, Laurent'
'Cattey, H\'el\`ene'

_publ_section_title
;
 Ethylammonium hydrogen oxalate--oxalic acid (2/1)
;
_journal_coeditor_code BV4024
_journal_issue 5
_journal_name_full IUCrData
_journal_page_first x190635
_journal_paper_doi 10.1107/S2414314619006357
_journal_volume 4
_journal_year 2019
_chemical_formula_iupac 'C2 H8 N +, C2 H O4 -, 0.5C2 H2 O4'
_chemical_formula_moiety '2(C2 H8 N +), 2(C2 H O4 -), C2 H2 O4'
_chemical_formula_sum 'C10 H20 N2 O12'
_chemical_formula_weight 360.28
_chemical_name_systematic
;
Ethylammonium hydrogen oxalate--oxalic acid (2/1)
;
_space_group_crystal_system monoclinic
_space_group_IT_number 15
_space_group_name_Hall '-C 2yc'
_space_group_name_H-M_alt 'C 1 2/c 1'
_symmetry_space_group_name_Hall '-C 2yc'
_symmetry_space_group_name_H-M 'C 1 2/c 1'
_atom_sites_solution_hydrogens geom
_audit_creation_method
;
Olex2 1.2
(compiled 2018.05.29 svn.r3508 for OlexSys, GUI svn.r5506)
;
_cell_angle_alpha 90
_cell_angle_beta 91.509(2)
_cell_angle_gamma 90
_cell_formula_units_Z 4
_cell_length_a 21.1667(8)
_cell_length_b 6.6243(3)
_cell_length_c 11.3247(4)
_cell_measurement_reflns_used 7758
_cell_measurement_temperature 100
_cell_measurement_theta_max 27.494
_cell_measurement_theta_min 3.223
_cell_volume 1587.34(11)
_computing_cell_refinement
;
SAINT (Bruker, 2014)
;
_computing_data_collection
;
APEX3 (Bruker, 2014)
;
_computing_data_reduction
;
SAINT (Bruker, 2014)
;
_computing_molecular_graphics
;
<i>OLEX2</i> (Dolomanov <i>et al.</i>,  2009)
;
_computing_publication_material
;
<i>OLEX2</i> (Dolomanov <i>et al.</i>,  2009)
;
_computing_structure_refinement
;
SHELXL (Sheldrick, 2015b)
;
_computing_structure_solution
;
SHELXT (Sheldrick, 2015a)
;
_diffrn_ambient_temperature 100
_diffrn_detector CMOS
_diffrn_detector_area_resol_mean '1024 x 1024'
_diffrn_measured_fraction_theta_full 0.996
_diffrn_measured_fraction_theta_max 0.995
_diffrn_measurement_device '\k-geometry diffractometer triump Mo'
_diffrn_measurement_device_type 'Bruker D8 Venture triumph Mo'
_diffrn_measurement_method '\f and \w scans'
_diffrn_radiation_monochromator 'TRIUMPH curved crystal'
_diffrn_radiation_probe x-ray
_diffrn_radiation_type MoK\a
_diffrn_radiation_wavelength 0.71073
_diffrn_reflns_av_R_equivalents 0.0267
_diffrn_reflns_av_unetI/netI 0.0146
_diffrn_reflns_limit_h_max 27
_diffrn_reflns_limit_h_min -27
_diffrn_reflns_limit_k_max 8
_diffrn_reflns_limit_k_min -8
_diffrn_reflns_limit_l_max 13
_diffrn_reflns_limit_l_min -14
_diffrn_reflns_number 14201
_diffrn_reflns_theta_full 25.242
_diffrn_reflns_theta_max 27.531
_diffrn_reflns_theta_min 3.222
_diffrn_source 'X-ray tube'
_diffrn_standards_number 0
_exptl_absorpt_coefficient_mu 0.140
_exptl_absorpt_correction_T_max 0.7456
_exptl_absorpt_correction_T_min 0.7117
_exptl_absorpt_correction_type multi-scan
_exptl_absorpt_process_details
;
(SADABS; Bruker, 2014)
;
_exptl_crystal_colour colourless
_exptl_crystal_density_diffrn 1.508
_exptl_crystal_description prism
_exptl_crystal_F_000 760
_exptl_crystal_size_max 0.47
_exptl_crystal_size_mid 0.3
_exptl_crystal_size_min 0.17
_refine_diff_density_max 0.495
_refine_diff_density_min -0.196
_refine_ls_extinction_method none
_refine_ls_goodness_of_fit_ref 1.029
_refine_ls_hydrogen_treatment constr
_refine_ls_matrix_type full
_refine_ls_number_parameters 113
_refine_ls_number_reflns 1829
_refine_ls_number_restraints 0
_refine_ls_restrained_S_all 1.029
_refine_ls_R_factor_all 0.0333
_refine_ls_R_factor_gt 0.0281
_refine_ls_shift/su_max 0.001
_refine_ls_shift/su_mean 0.000
_refine_ls_structure_factor_coef Fsqd
_refine_ls_weighting_details 'w=1/[\s^2^(Fo^2^)+(0.0383P)^2^+1.1891P] where P=(Fo^2^+2Fc^2^)/3'
_refine_ls_weighting_scheme calc
_refine_ls_wR_factor_gt 0.0706
_refine_ls_wR_factor_ref 0.0747
_reflns_number_gt 1624
_reflns_number_total 1829
_reflns_threshold_expression 'I > 2\s(I)'
_cod_data_source_file bv4024sup1.cif
_cod_data_source_block I
_cod_database_code 1551061
_shelx_space_group_comment
;
The symmetry employed for this shelxl refinement is uniquely defined
by the following loop, which should always be used as a source of
symmetry information in preference to the above space-group names.
They are only intended as comments.
;
_shelx_estimated_absorpt_t_min 0.937
_shelx_estimated_absorpt_t_max 0.977

loop_
_space_group_symop_operation_xyz
'x, y, z'
'-x, y, -z+1/2'
'x+1/2, y+1/2, z'
'-x+1/2, y+1/2, -z+1/2'
'-x, -y, -z'
'x, -y, z-1/2'
'-x+1/2, -y+1/2, -z'
'x+1/2, -y+1/2, z-1/2'

loop_
_atom_site_type_symbol
_atom_site_label
_atom_site_fract_x
_atom_site_fract_y
_atom_site_fract_z
_atom_site_U_iso_or_equiv
_atom_site_adp_type
_atom_site_calc_flag
_atom_site_occupancy
C C1 0.75227(4) -0.01386(14) 0.48767(8) 0.01041(19) Uani d 1
O O1 0.80530(3) -0.07888(11) 0.50554(6) 0.01374(16) Uani d 1
C C2 0.72301(4) -0.00320(14) 0.36024(8) 0.01042(19) Uani d 1
O O2 0.71415(3) 0.05216(11) 0.56824(6) 0.01410(17) Uani d 1
H H2 0.731311 0.037617 0.635430 0.021 Uiso calc 1
O O3 0.76073(3) -0.03334(11) 0.28000(6) 0.01506(17) Uani d 1
O O4 0.66506(3) 0.03493(11) 0.34790(6) 0.01416(17) Uani d 1
N N 0.61063(4) 0.32342(12) 0.18905(7) 0.01222(18) Uani d 1
H HA 0.626827 0.230748 0.240865 0.018 Uiso calc 1
H HB 0.639850 0.352637 0.134066 0.018 Uiso calc 1
H HC 0.575304 0.272353 0.152545 0.018 Uiso calc 1
C C4 0.59405(5) 0.51142(15) 0.25420(9) 0.0146(2) Uani d 1
H H4A 0.630646 0.555335 0.304026 0.018 Uiso calc 1
H H4B 0.558307 0.484025 0.306532 0.018 Uiso calc 1
C C5 0.57599(5) 0.67710(16) 0.16787(10) 0.0199(2) Uani d 1
H H5A 0.612135 0.708562 0.118768 0.030 Uiso calc 1
H H5B 0.563719 0.798067 0.211491 0.030 Uiso calc 1
H H5C 0.540406 0.632035 0.117391 0.030 Uiso calc 1
C C3 0.52681(4) 0.03067(14) 0.45853(8) 0.0111(2) Uani d 1
O O5 0.57859(3) -0.06835(11) 0.48337(6) 0.01553(17) Uani d 1
H H5 0.607761 -0.025239 0.441275 0.023 Uiso calc 1
O O6 0.51865(3) 0.15638(11) 0.38186(6) 0.01596(17) Uani d 1

loop_
_atom_site_aniso_label
_atom_site_aniso_U_11
_atom_site_aniso_U_22
_atom_site_aniso_U_33
_atom_site_aniso_U_12
_atom_site_aniso_U_13
_atom_site_aniso_U_23
C1 0.0115(4) 0.0107(4) 0.0091(4) -0.0012(3) 0.0008(3) 0.0006(3)
O1 0.0110(3) 0.0190(4) 0.0111(3) 0.0022(3) -0.0007(2) 0.0001(3)
C2 0.0111(4) 0.0109(4) 0.0092(4) 0.0000(3) -0.0002(3) 0.0009(3)
O2 0.0135(3) 0.0212(4) 0.0076(3) 0.0033(3) 0.0003(3) -0.0010(3)
O3 0.0112(3) 0.0251(4) 0.0090(3) 0.0026(3) 0.0014(2) -0.0004(3)
O4 0.0094(3) 0.0218(4) 0.0113(3) 0.0026(3) 0.0007(2) 0.0037(3)
N 0.0109(4) 0.0143(4) 0.0114(4) -0.0009(3) -0.0008(3) 0.0014(3)
C4 0.0131(5) 0.0162(5) 0.0145(5) 0.0005(4) 0.0012(4) -0.0009(4)
C5 0.0187(5) 0.0164(5) 0.0247(5) 0.0010(4) 0.0022(4) 0.0048(4)
C3 0.0102(4) 0.0130(4) 0.0100(4) -0.0011(3) 0.0003(3) -0.0016(3)
O5 0.0095(3) 0.0216(4) 0.0157(4) 0.0027(3) 0.0040(3) 0.0060(3)
O6 0.0126(3) 0.0202(4) 0.0152(4) 0.0001(3) 0.0012(3) 0.0064(3)

loop_
_atom_type_symbol
_atom_type_description
_atom_type_scat_dispersion_real
_atom_type_scat_dispersion_imag
_atom_type_scat_source
C C 0.0033 0.0016 'International Tables Vol C Tables 4.2.6.8 and 6.1.1.4'
H H 0.0000 0.0000 'International Tables Vol C Tables 4.2.6.8 and 6.1.1.4'
N N 0.0061 0.0033 'International Tables Vol C Tables 4.2.6.8 and 6.1.1.4'
O O 0.0106 0.0060 'International Tables Vol C Tables 4.2.6.8 and 6.1.1.4'

loop_
_geom_angle_atom_site_label_1
_geom_angle_atom_site_label_2
_geom_angle_atom_site_label_3
_geom_angle_site_symmetry_3
_geom_angle
O1 C1 C2 . 120.93(8)
O1 C1 O2 . 125.90(9)
O2 C1 C2 . 113.17(8)
O3 C2 C1 . 115.04(8)
O3 C2 O4 . 126.56(9)
O4 C2 C1 . 118.40(8)
C1 O2 H2 . 109.5
HA N HB . 109.5
HA N HC . 109.5
HB N HC . 109.5
C4 N HA . 109.5
C4 N HB . 109.5
C4 N HC . 109.5
N C4 H4A . 109.6
N C4 H4B . 109.6
N C4 C5 . 110.14(8)
H4A C4 H4B . 108.1
C5 C4 H4A . 109.6
C5 C4 H4B . 109.6
C4 C5 H5A . 109.5
C4 C5 H5B . 109.5
C4 C5 H5C . 109.5
H5A C5 H5B . 109.5
H5A C5 H5C . 109.5
H5B C5 H5C . 109.5
O5 C3 C3 5_656 111.32(10)
O6 C3 C3 5_656 121.50(11)
O6 C3 O5 . 127.18(9)
C3 O5 H5 . 109.5

loop_
_geom_bond_atom_site_label_1
_geom_bond_atom_site_label_2
_geom_bond_site_symmetry_2
_geom_bond_distance
C1 O1 . 1.2141(12)
C1 C2 . 1.5570(13)
C1 O2 . 1.3090(11)
C2 O3 . 1.2415(11)
C2 O4 . 1.2565(12)
O2 H2 . 0.8400
N HA . 0.9100
N HB . 0.9100
N HC . 0.9100
N C4 . 1.4940(12)
C4 H4A . 0.9900
C4 H4B . 0.9900
C4 C5 . 1.5122(14)
C5 H5A . 0.9800
C5 H5B . 0.9800
C5 H5C . 0.9800
C3 C3 5_656 1.5467(18)
C3 O5 . 1.3016(12)
C3 O6 . 1.2121(12)
O5 H5 . 0.8400

loop_
_geom_hbond_atom_site_label_D
_geom_hbond_atom_site_label_H
_geom_hbond_atom_site_label_A
_geom_hbond_site_symmetry_A
_geom_hbond_distance_DH
_geom_hbond_distance_HA
_geom_hbond_distance_DA
_geom_hbond_angle_DHA
_geom_hbond_publ_flag
O2 H2 O3 6_556 0.84 1.74 2.5717(9) 172.6 yes
N HA O4 . 0.91 1.94 2.8472(11) 177.4 yes
N HB O1 4_655 0.91 2.04 2.9409(11) 171.9 yes
N HC O6 2_655 0.91 2.16 3.0400(10) 163.1 yes
O5 H5 O4 . 0.84 1.68 2.5139(10) 173.1 yes

loop_
_geom_torsion_atom_site_label_1
_geom_torsion_atom_site_label_2
_geom_torsion_atom_site_label_3
_geom_torsion_atom_site_label_4
_geom_torsion
O1 C1 C2 O3 -11.28(13)
O1 C1 C2 O4 169.03(9)
O2 C1 C2 O3 168.94(8)
O2 C1 C2 O4 -10.75(12)

_cod_database_fobs_code 1551061
